data_7016712
loop_
_publ_author_name
'Zhou, Shuangliu'
'Wu, Shihong'
'Zhu, Hong'
'Wang, Shaowu'
'Zhu, Xiancui'
'Zhang, Lijun'
'Yang, Gaosheng'
'Cui, Daohui'
'Wang, Hengyu'

_publ_section_title
;
 Synthesis, structure and catalytic activity of alkali metal-free
 bent-sandwiched lanthanide amido complexes with calix[4]-pyrrolyl
 ligands.
;
_journal_issue 37
_journal_name_full 'Dalton transactions (Cambridge, England : 2003)'
_journal_page_first 9447
_journal_page_last 9453
_journal_paper_doi 10.1039/c1dt10622h
_journal_volume 40
_journal_year 2011
_chemical_formula_sum 'C40 H68 N6 Nd2 Si4'
_chemical_formula_weight 1033.84
_chemical_name_systematic
;
?
;
_space_group_IT_number 15
_symmetry_cell_setting monoclinic
_symmetry_space_group_name_Hall '-C 2yc'
_symmetry_space_group_name_H-M 'C 1 2/c 1'
_atom_sites_solution_hydrogens geom
_atom_sites_solution_primary direct
_atom_sites_solution_secondary difmap
_audit_creation_method SHELXL-97
_cell_angle_alpha 90.00
_cell_angle_beta 106.2000(10)
_cell_angle_gamma 90.00
_cell_formula_units_Z 4
_cell_length_a 16.2452(11)
_cell_length_b 13.0806(9)
_cell_length_c 23.1275(16)
_cell_measurement_temperature 293(2)
_cell_volume 4719.4(6)
_computing_cell_refinement 'Bruker XSCANS'
_computing_data_collection 'Bruker XSCANS'
_computing_data_reduction 'Bruker SAINT'
_computing_molecular_graphics 'Bruker SHELXTL'
_computing_publication_material 'Bruker SHELXTL'
_computing_structure_refinement 'SHELXL-97 (Sheldrick, 1997)'
_computing_structure_solution 'SHELXS-97 (Sheldrick, 1990)'
_diffrn_ambient_temperature 293(2)
_diffrn_measured_fraction_theta_full 0.993
_diffrn_measured_fraction_theta_max 0.993
_diffrn_radiation_monochromator graphite
_diffrn_radiation_source 'fine-focus sealed tube'
_diffrn_radiation_type MoK\a
_diffrn_radiation_wavelength 0.71073
_diffrn_reflns_av_R_equivalents 0.0244
_diffrn_reflns_av_sigmaI/netI 0.0211
_diffrn_reflns_limit_h_max 19
_diffrn_reflns_limit_h_min -21
_diffrn_reflns_limit_k_max 17
_diffrn_reflns_limit_k_min -16
_diffrn_reflns_limit_l_max 28
_diffrn_reflns_limit_l_min -30
_diffrn_reflns_number 20017
_diffrn_reflns_theta_full 27.58
_diffrn_reflns_theta_max 27.58
_diffrn_reflns_theta_min 1.83
_exptl_absorpt_coefficient_mu 2.310
_exptl_absorpt_correction_T_max 0.7533
_exptl_absorpt_correction_T_min 0.6948
_exptl_absorpt_correction_type multi-scan
_exptl_crystal_colour blue
_exptl_crystal_density_diffrn 1.455
_exptl_crystal_density_method 'not measured'
_exptl_crystal_description block
_exptl_crystal_F_000 2104
_exptl_crystal_size_max 0.17
_exptl_crystal_size_mid 0.14
_exptl_crystal_size_min 0.13
_refine_diff_density_max 0.487
_refine_diff_density_min -1.059
_refine_diff_density_rms 0.149
_refine_ls_extinction_method none
_refine_ls_goodness_of_fit_ref 1.145
_refine_ls_hydrogen_treatment constr
_refine_ls_matrix_type full
_refine_ls_number_parameters 246
_refine_ls_number_reflns 5442
_refine_ls_number_restraints 0
_refine_ls_restrained_S_all 1.145
_refine_ls_R_factor_all 0.0292
_refine_ls_R_factor_gt 0.0249
_refine_ls_shift/su_max 0.002
_refine_ls_shift/su_mean 0.000
_refine_ls_structure_factor_coef Fsqd
_refine_ls_weighting_details 'calc w=1/[\s^2^(Fo^2^)+(0.0306P)^2^+5.7679P] where P=(Fo^2^+2Fc^2^)/3'
_refine_ls_weighting_scheme calc
_refine_ls_wR_factor_gt 0.0631
_refine_ls_wR_factor_ref 0.0671
_reflns_number_gt 4880
_reflns_number_total 5442
_reflns_threshold_expression >2sigma(I)
_cod_data_source_file c1dt10622h.txt
_cod_data_source_block 3
_cod_depositor_comments
;
The following automatic conversions were performed:

'_symmetry_cell_setting' value 'Monoclinic' changed to 'monoclinic'
according to /home/saulius/struct/CIF-dictionaries/cif_core.dic
dictionary named 'cif_core.dic' version 2.4.1 from 2010-06-29.

Automatic conversion script
Id: cif_fix_values 1715 2011-07-08 13:25:40Z adriana 
;
_cod_original_sg_symbol_H-M C2/c
_cod_database_code 7016712

loop_
_symmetry_equiv_pos_as_xyz
'x, y, z'
'-x, y, -z+1/2'
'x+1/2, y+1/2, z'
'-x+1/2, y+1/2, -z+1/2'
'-x, -y, -z'
'x, -y, z-1/2'
'-x+1/2, -y+1/2, -z'
'x+1/2, -y+1/2, z-1/2'

loop_
_atom_site_label
_atom_site_type_symbol
_atom_site_fract_x
_atom_site_fract_y
_atom_site_fract_z
_atom_site_U_iso_or_equiv
_atom_site_adp_type
_atom_site_occupancy
_atom_site_symmetry_multiplicity
_atom_site_calc_flag
_atom_site_refinement_flags
Nd1 Nd 0.036474(8) 0.701837(9) 0.186288(6) 0.03443(5) Uani 1 1 d .
Si1 Si 0.04491(7) 0.79252(7) 0.04552(5) 0.0644(3) Uani 1 1 d .
Si2 Si 0.17196(6) 0.63173(7) 0.09974(4) 0.0564(2) Uani 1 1 d .
N3 N 0.08720(16) 0.70698(17) 0.10214(11) 0.0467(5) Uani 1 1 d .
N1 N 0.08873(13) 0.81602(15) 0.29147(10) 0.0395(5) Uani 1 1 d .
C16 C 0.1187(4) 0.9027(4) 0.0439(3) 0.140(3) Uani 1 1 d .
H16A H 0.1054 0.9588 0.0665 0.210 Uiso 1 1 calc R
H16B H 0.1112 0.9237 0.0029 0.210 Uiso 1 1 calc R
H16C H 0.1770 0.8819 0.0613 0.210 Uiso 1 1 calc R
C17 C 0.0157(4) 0.7402(5) -0.0319(2) 0.124(2) Uani 1 1 d .
H17A H 0.0666 0.7185 -0.0418 0.186 Uiso 1 1 calc R
H17B H -0.0126 0.7920 -0.0598 0.186 Uiso 1 1 calc R
H17C H -0.0220 0.6829 -0.0344 0.186 Uiso 1 1 calc R
C18 C -0.0551(4) 0.8471(5) 0.0567(3) 0.130(2) Uani 1 1 d .
H18A H -0.0948 0.7930 0.0572 0.196 Uiso 1 1 calc R
H18B H -0.0803 0.8935 0.0244 0.196 Uiso 1 1 calc R
H18C H -0.0420 0.8832 0.0943 0.196 Uiso 1 1 calc R
C19 C 0.1531(5) 0.5470(5) 0.0332(2) 0.147(3) Uani 1 1 d .
H19A H 0.1013 0.5088 0.0289 0.221 Uiso 1 1 calc R
H19B H 0.2005 0.5007 0.0384 0.221 Uiso 1 1 calc R
H19C H 0.1478 0.5876 -0.0023 0.221 Uiso 1 1 calc R
C20 C 0.2706(3) 0.7061(5) 0.1009(4) 0.136(3) Uani 1 1 d .
H20A H 0.2590 0.7503 0.0664 0.204 Uiso 1 1 calc R
H20B H 0.3160 0.6598 0.0998 0.204 Uiso 1 1 calc R
H20C H 0.2875 0.7463 0.1370 0.204 Uiso 1 1 calc R
C21 C 0.1992(3) 0.5465(3) 0.16617(19) 0.0888(13) Uani 1 1 d .
H21A H 0.2090 0.5867 0.2022 0.133 Uiso 1 1 calc R
H21B H 0.2500 0.5084 0.1670 0.133 Uiso 1 1 calc R
H21C H 0.1526 0.5001 0.1639 0.133 Uiso 1 1 calc R
C1 C 0.07283(17) 0.89426(19) 0.24942(13) 0.0466(6) Uani 1 1 d .
C2 C 0.13336(19) 0.8949(2) 0.21810(15) 0.0550(7) Uani 1 1 d .
H2 H 0.1343 0.9374 0.1861 0.066 Uiso 1 1 calc R
C3 C 0.19432(19) 0.8179(2) 0.24426(15) 0.0515(7) Uani 1 1 d .
H3 H 0.2430 0.8002 0.2328 0.062 Uiso 1 1 calc R
C4 C 0.16658(16) 0.77487(19) 0.28998(13) 0.0411(5) Uani 1 1 d .
C11 C 0.0000 0.9647(3) 0.2500 0.0583(11) Uani 1 2 d S
C12 C -0.0258(3) 1.0332(3) 0.1939(2) 0.0870(13) Uani 1 1 d .
H12A H -0.0417 0.9912 0.1584 0.130 Uiso 1 1 calc R
H12B H 0.0218 1.0758 0.1926 0.130 Uiso 1 1 calc R
H12C H -0.0735 1.0753 0.1955 0.130 Uiso 1 1 calc R
N2 N 0.09100(12) 0.58840(15) 0.28680(9) 0.0363(4) Uani 1 1 d .
C5 C 0.20801(17) 0.70189(19) 0.33982(13) 0.0446(6) Uani 1 1 d .
C6 C 0.13744(16) 0.62840(19) 0.34157(12) 0.0407(5) Uani 1 1 d .
C14 C 0.28264(19) 0.6431(3) 0.32756(17) 0.0636(8) Uani 1 1 d .
H14A H 0.3074 0.5986 0.3609 0.095 Uiso 1 1 calc R
H14B H 0.3253 0.6905 0.3226 0.095 Uiso 1 1 calc R
H14C H 0.2622 0.6033 0.2915 0.095 Uiso 1 1 calc R
C13 C 0.2429(2) 0.7613(3) 0.39861(15) 0.0648(9) Uani 1 1 d .
H13A H 0.1984 0.8039 0.4055 0.097 Uiso 1 1 calc R
H13B H 0.2901 0.8033 0.3957 0.097 Uiso 1 1 calc R
H13C H 0.2620 0.7142 0.4314 0.097 Uiso 1 1 calc R
C10 C 0.0000 0.4395(3) 0.2500 0.0415(8) Uani 1 2 d S
C9 C 0.04323(16) 0.50948(18) 0.30093(12) 0.0390(5) Uani 1 1 d .
C8 C 0.05237(19) 0.5072(2) 0.36182(13) 0.0511(7) Uani 1 1 d .
H8 H 0.0243 0.4638 0.3819 0.061 Uiso 1 1 calc R
C7 C 0.1132(2) 0.5842(2) 0.38807(13) 0.0530(7) Uani 1 1 d .
H7 H 0.1327 0.6011 0.4287 0.064 Uiso 1 1 calc R
C15 C 0.0673(2) 0.3702(2) 0.23440(16) 0.0577(8) Uani 1 1 d .
H15A H 0.1119 0.4117 0.2267 0.087 Uiso 1 1 calc R
H15B H 0.0406 0.3307 0.1992 0.087 Uiso 1 1 calc R
H15C H 0.0914 0.3251 0.2675 0.087 Uiso 1 1 calc R

loop_
_atom_site_aniso_label
_atom_site_aniso_U_11
_atom_site_aniso_U_22
_atom_site_aniso_U_33
_atom_site_aniso_U_23
_atom_site_aniso_U_13
_atom_site_aniso_U_12
Nd1 0.03279(8) 0.03531(8) 0.03533(8) 0.00262(5) 0.00975(5) -0.00127(5)
Si1 0.0724(6) 0.0716(6) 0.0533(5) 0.0240(4) 0.0239(5) 0.0091(4)
Si2 0.0603(5) 0.0706(5) 0.0433(4) 0.0073(4) 0.0229(4) 0.0112(4)
N3 0.0507(13) 0.0520(13) 0.0413(12) 0.0090(9) 0.0189(10) 0.0007(10)
N1 0.0333(10) 0.0342(10) 0.0476(12) -0.0010(8) 0.0059(9) -0.0005(8)
C16 0.153(5) 0.108(4) 0.163(6) 0.077(4) 0.051(5) -0.018(4)
C17 0.150(5) 0.150(5) 0.058(3) 0.018(3) 0.006(3) 0.034(4)
C18 0.136(5) 0.145(5) 0.133(5) 0.083(4) 0.074(4) 0.088(4)
C19 0.188(6) 0.160(6) 0.073(3) -0.039(3) 0.002(4) 0.087(5)
C20 0.073(3) 0.155(6) 0.199(7) 0.073(5) 0.070(4) 0.018(3)
C21 0.100(3) 0.094(3) 0.082(3) 0.038(2) 0.042(2) 0.043(2)
C1 0.0405(13) 0.0330(11) 0.0590(16) 0.0015(11) 0.0016(12) -0.0062(10)
C2 0.0505(16) 0.0480(15) 0.0630(18) 0.0089(13) 0.0100(13) -0.0163(13)
C3 0.0382(14) 0.0512(15) 0.0656(19) -0.0025(13) 0.0152(13) -0.0130(12)
C4 0.0302(12) 0.0379(12) 0.0523(15) -0.0043(11) 0.0065(10) -0.0045(9)
C11 0.044(2) 0.0304(17) 0.090(3) 0.000 0.001(2) 0.000
C12 0.071(2) 0.0461(18) 0.129(4) 0.034(2) 0.003(2) -0.0022(16)
N2 0.0324(10) 0.0349(10) 0.0411(11) 0.0018(8) 0.0093(8) 0.0018(8)
C5 0.0323(12) 0.0442(14) 0.0504(16) -0.0028(11) -0.0002(11) 0.0015(10)
C6 0.0349(12) 0.0398(12) 0.0425(13) 0.0023(10) 0.0025(10) 0.0035(10)
C14 0.0358(14) 0.0642(19) 0.085(2) -0.0020(17) 0.0074(14) 0.0079(13)
C13 0.0520(18) 0.0679(19) 0.0593(19) -0.0096(16) -0.0094(14) -0.0060(15)
C10 0.0402(18) 0.0303(15) 0.055(2) 0.000 0.0152(16) 0.000
C9 0.0365(12) 0.0331(11) 0.0466(14) 0.0063(10) 0.0100(10) 0.0034(9)
C8 0.0546(16) 0.0482(14) 0.0501(16) 0.0150(12) 0.0140(13) 0.0017(12)
C7 0.0566(17) 0.0581(17) 0.0384(14) 0.0056(12) 0.0035(12) 0.0035(13)
C15 0.0556(18) 0.0391(14) 0.082(2) -0.0012(14) 0.0246(16) 0.0092(12)

loop_
_atom_type_symbol
_atom_type_description
_atom_type_scat_dispersion_real
_atom_type_scat_dispersion_imag
_atom_type_scat_source
C C 0.0033 0.0016 'International Tables Vol C Tables 4.2.6.8 and 6.1.1.4'
H H 0.0000 0.0000 'International Tables Vol C Tables 4.2.6.8 and 6.1.1.4'
N N 0.0061 0.0033 'International Tables Vol C Tables 4.2.6.8 and 6.1.1.4'
Si Si 0.0817 0.0704 'International Tables Vol C Tables 4.2.6.8 and 6.1.1.4'
Nd Nd -0.1943 3.0179 'International Tables Vol C Tables 4.2.6.8 and 6.1.1.4'

loop_
_geom_angle_atom_site_label_1
_geom_angle_atom_site_label_2
_geom_angle_atom_site_label_3
_geom_angle
_geom_angle_site_symmetry_1
_geom_angle_site_symmetry_3
N3 Nd1 N1 127.63(8) . 2
N3 Nd1 N2 129.30(7) . .
N1 Nd1 N2 103.03(6) 2 .
N3 Nd1 N2 132.16(7) . 2
N1 Nd1 N2 66.38(6) 2 2
N2 Nd1 N2 66.11(8) . 2
N3 Nd1 N1 128.81(8) . .
N1 Nd1 N1 66.18(8) 2 .
N2 Nd1 N1 66.01(6) . .
N2 Nd1 N1 99.03(6) 2 .
N3 Nd1 C4 109.84(8) . .
N1 Nd1 C4 94.31(7) 2 .
N2 Nd1 C4 58.37(7) . .
N2 Nd1 C4 114.42(7) 2 .
N1 Nd1 C4 28.23(7) . .
N3 Nd1 C6 112.23(8) . 2
N1 Nd1 C6 58.71(7) 2 2
N2 Nd1 C6 94.31(7) . 2
N2 Nd1 C6 28.30(7) 2 2
N1 Nd1 C6 114.58(7) . 2
C4 Nd1 C6 137.93(8) . 2
N3 Nd1 C9 112.76(8) . 2
N1 Nd1 C9 94.58(7) 2 2
N2 Nd1 C9 58.61(7) . 2
N2 Nd1 C9 28.31(6) 2 2
N1 Nd1 C9 114.57(7) . 2
C4 Nd1 C9 116.76(7) . 2
C6 Nd1 C9 44.89(7) 2 2
N3 Nd1 C1 109.21(8) . .
N1 Nd1 C1 58.49(7) 2 .
N2 Nd1 C1 94.14(7) . .
N2 Nd1 C1 114.57(7) 2 .
N1 Nd1 C1 28.23(7) . .
C4 Nd1 C1 44.85(7) . .
C6 Nd1 C1 116.94(8) 2 .
C9 Nd1 C1 138.03(8) 2 .
N3 Nd1 C2 83.96(9) . .
N1 Nd1 C2 81.74(8) 2 .
N2 Nd1 C2 103.41(7) . .
N2 Nd1 C2 141.68(8) 2 .
N1 Nd1 C2 46.51(8) . .
C4 Nd1 C2 45.10(8) . .
C6 Nd1 C2 139.51(8) 2 .
C9 Nd1 C2 160.53(8) 2 .
C1 Nd1 C2 27.16(8) . .
N3 Nd1 C3 84.22(9) . .
N1 Nd1 C3 103.57(8) 2 .
N2 Nd1 C3 81.77(7) . .
N2 Nd1 C3 141.67(8) 2 .
N1 Nd1 C3 46.61(8) . .
C4 Nd1 C3 27.29(8) . .
C6 Nd1 C3 160.69(8) 2 .
C9 Nd1 C3 139.34(8) 2 .
C1 Nd1 C3 45.13(8) . .
C2 Nd1 C3 27.84(8) . .
N3 Nd1 C7 87.40(9) . 2
N1 Nd1 C7 81.85(8) 2 2
N2 Nd1 C7 103.43(7) . 2
N2 Nd1 C7 46.34(7) 2 2
N1 Nd1 C7 141.51(8) . 2
C4 Nd1 C7 160.24(8) . 2
C6 Nd1 C7 26.98(8) 2 2
C9 Nd1 C7 44.91(8) 2 2
C1 Nd1 C7 139.45(8) . 2
C2 Nd1 C7 151.05(8) . 2
C3 Nd1 C7 171.61(9) . 2
N3 Si1 C17 116.0(2) . .
N3 Si1 C18 108.91(17) . .
C17 Si1 C18 106.2(3) . .
N3 Si1 C16 113.2(2) . .
C17 Si1 C16 104.9(3) . .
C18 Si1 C16 107.1(3) . .
N3 Si2 C21 109.20(15) . .
N3 Si2 C19 115.1(2) . .
C21 Si2 C19 106.0(3) . .
N3 Si2 C20 113.3(2) . .
C21 Si2 C20 107.3(3) . .
C19 Si2 C20 105.4(4) . .
Si2 N3 Si1 120.46(14) . .
Si2 N3 Nd1 119.35(12) . .
Si1 N3 Nd1 120.02(13) . .
C4 N1 C1 105.2(2) . .
C4 N1 Nd1 122.32(15) . 2
C1 N1 Nd1 122.84(16) . 2
C4 N1 Nd1 80.04(14) . .
C1 N1 Nd1 80.26(15) . .
Nd1 N1 Nd1 78.82(5) 2 .
Si1 C16 H16A 109.5 . .
Si1 C16 H16B 109.5 . .
H16A C16 H16B 109.5 . .
Si1 C16 H16C 109.5 . .
H16A C16 H16C 109.5 . .
H16B C16 H16C 109.5 . .
Si1 C17 H17A 109.5 . .
Si1 C17 H17B 109.5 . .
H17A C17 H17B 109.5 . .
Si1 C17 H17C 109.5 . .
H17A C17 H17C 109.5 . .
H17B C17 H17C 109.5 . .
Si1 C18 H18A 109.5 . .
Si1 C18 H18B 109.5 . .
H18A C18 H18B 109.5 . .
Si1 C18 H18C 109.5 . .
H18A C18 H18C 109.5 . .
H18B C18 H18C 109.5 . .
Si2 C19 H19A 109.5 . .
Si2 C19 H19B 109.5 . .
H19A C19 H19B 109.5 . .
Si2 C19 H19C 109.5 . .
H19A C19 H19C 109.5 . .
H19B C19 H19C 109.5 . .
Si2 C20 H20A 109.5 . .
Si2 C20 H20B 109.5 . .
H20A C20 H20B 109.5 . .
Si2 C20 H20C 109.5 . .
H20A C20 H20C 109.5 . .
H20B C20 H20C 109.5 . .
Si2 C21 H21A 109.5 . .
Si2 C21 H21B 109.5 . .
H21A C21 H21B 109.5 . .
Si2 C21 H21C 109.5 . .
H21A C21 H21C 109.5 . .
H21B C21 H21C 109.5 . .
C2 C1 N1 110.7(2) . .
C2 C1 C11 133.0(2) . .
N1 C1 C11 116.1(2) . .
C2 C1 Nd1 79.32(17) . .
N1 C1 Nd1 71.51(14) . .
C11 C1 Nd1 119.25(16) . .
C1 C2 C3 106.6(3) . .
C1 C2 Nd1 73.52(15) . .
C3 C2 Nd1 76.13(16) . .
C1 C2 H2 126.7 . .
C3 C2 H2 126.7 . .
Nd1 C2 H2 116.0 . .
C4 C3 C2 106.1(3) . .
C4 C3 Nd1 73.19(15) . .
C2 C3 Nd1 76.03(16) . .
C4 C3 H3 127.0 . .
C2 C3 H3 127.0 . .
Nd1 C3 H3 116.2 . .
C3 C4 N1 110.9(2) . .
C3 C4 C5 132.4(3) . .
N1 C4 C5 116.4(2) . .
C3 C4 Nd1 79.52(17) . .
N1 C4 Nd1 71.73(14) . .
C5 C4 Nd1 119.68(16) . .
C1 C11 C1 104.4(3) 2 .
C1 C11 C12 112.3(2) 2 2
C1 C11 C12 109.60(18) . 2
C1 C11 C12 109.60(18) 2 .
C1 C11 C12 112.3(2) . .
C12 C11 C12 108.7(4) 2 .
C11 C12 H12A 109.5 . .
C11 C12 H12B 109.5 . .
H12A C12 H12B 109.5 . .
C11 C12 H12C 109.5 . .
H12A C12 H12C 109.5 . .
H12B C12 H12C 109.5 . .
C6 N2 C9 105.3(2) . .
C6 N2 Nd1 123.12(15) . .
C9 N2 Nd1 122.96(15) . .
C6 N2 Nd1 80.90(14) . 2
C9 N2 Nd1 80.92(13) . 2
Nd1 N2 Nd1 79.12(5) . 2
C4 C5 C6 104.2(2) . .
C4 C5 C14 112.7(3) . .
C6 C5 C14 109.5(2) . .
C4 C5 C13 109.5(2) . .
C6 C5 C13 113.4(3) . .
C14 C5 C13 107.7(2) . .
C7 C6 N2 110.8(2) . .
C7 C6 C5 132.6(3) . .
N2 C6 C5 116.2(2) . .
C7 C6 Nd1 80.68(17) . 2
N2 C6 Nd1 70.80(13) . 2
C5 C6 Nd1 119.19(16) . 2
C5 C14 H14A 109.5 . .
C5 C14 H14B 109.5 . .
H14A C14 H14B 109.5 . .
C5 C14 H14C 109.5 . .
H14A C14 H14C 109.5 . .
H14B C14 H14C 109.5 . .
C5 C13 H13A 109.5 . .
C5 C13 H13B 109.5 . .
H13A C13 H13B 109.5 . .
C5 C13 H13C 109.5 . .
H13A C13 H13C 109.5 . .
H13B C13 H13C 109.5 . .
C9 C10 C9 104.9(3) . 2
C9 C10 C15 112.48(16) . 2
C9 C10 C15 109.60(16) 2 2
C9 C10 C15 109.60(16) . .
C9 C10 C15 112.48(16) 2 .
C15 C10 C15 107.8(3) 2 .
C8 C9 N2 110.5(2) . .
C8 C9 C10 133.1(2) . .
N2 C9 C10 116.1(2) . .
C8 C9 Nd1 80.62(16) . 2
N2 C9 Nd1 70.77(12) . 2
C10 C9 Nd1 119.15(15) . 2
C9 C8 C7 106.6(2) . .
C9 C8 Nd1 72.35(15) . 2
C7 C8 Nd1 76.21(16) . 2
C9 C8 H8 126.7 . .
C7 C8 H8 126.7 . .
Nd1 C8 H8 116.9 2 .
C6 C7 C8 106.3(2) . .
C6 C7 Nd1 72.34(15) . 2
C8 C7 Nd1 76.21(16) . 2
C6 C7 H7 126.8 . .
C8 C7 H7 126.8 . .
Nd1 C7 H7 116.9 2 .
C10 C15 H15A 109.5 . .
C10 C15 H15B 109.5 . .
H15A C15 H15B 109.5 . .
C10 C15 H15C 109.5 . .
H15A C15 H15C 109.5 . .
H15B C15 H15C 109.5 . .

loop_
_geom_bond_atom_site_label_1
_geom_bond_atom_site_label_2
_geom_bond_distance
_geom_bond_site_symmetry_2
Nd1 N3 2.316(2) .
Nd1 N1 2.686(2) 2
Nd1 N2 2.691(2) .
Nd1 N2 2.756(2) 2
Nd1 N1 2.778(2) .
Nd1 C4 2.881(3) .
Nd1 C6 2.882(2) 2
Nd1 C9 2.882(2) 2
Nd1 C1 2.887(3) .
Nd1 C2 2.959(3) .
Nd1 C3 2.960(3) .
Nd1 C7 2.984(3) 2
Si1 N3 1.714(2) .
Si1 C17 1.852(5) .
Si1 C18 1.858(5) .
Si1 C16 1.882(5) .
Si2 N3 1.706(3) .
Si2 C21 1.849(4) .
Si2 C19 1.852(5) .
Si2 C20 1.869(5) .
N1 C4 1.384(3) .
N1 C1 1.386(3) .
N1 Nd1 2.686(2) 2
C16 H16A 0.9600 .
C16 H16B 0.9600 .
C16 H16C 0.9600 .
C17 H17A 0.9600 .
C17 H17B 0.9600 .
C17 H17C 0.9600 .
C18 H18A 0.9600 .
C18 H18B 0.9600 .
C18 H18C 0.9600 .
C19 H19A 0.9600 .
C19 H19B 0.9600 .
C19 H19C 0.9600 .
C20 H20A 0.9600 .
C20 H20B 0.9600 .
C20 H20C 0.9600 .
C21 H21A 0.9600 .
C21 H21B 0.9600 .
C21 H21C 0.9600 .
C1 C2 1.374(4) .
C1 C11 1.502(4) .
C2 C3 1.424(4) .
C2 H2 0.9300 .
C3 C4 1.380(4) .
C3 H3 0.9300 .
C4 C5 1.503(4) .
C11 C1 1.502(4) 2
C11 C12 1.536(4) 2
C11 C12 1.536(4) .
C12 H12A 0.9600 .
C12 H12B 0.9600 .
C12 H12C 0.9600 .
N2 C6 1.383(3) .
N2 C9 1.384(3) .
N2 Nd1 2.756(2) 2
C5 C6 1.505(4) .
C5 C14 1.528(4) .
C5 C13 1.531(4) .
C6 C7 1.372(4) .
C6 Nd1 2.882(2) 2
C14 H14A 0.9600 .
C14 H14B 0.9600 .
C14 H14C 0.9600 .
C13 H13A 0.9600 .
C13 H13B 0.9600 .
C13 H13C 0.9600 .
C10 C9 1.502(3) .
C10 C9 1.502(3) 2
C10 C15 1.538(3) 2
C10 C15 1.538(3) .
C9 C8 1.374(4) .
C9 Nd1 2.882(2) 2
C8 C7 1.423(4) .
C8 Nd1 2.984(3) 2
C8 H8 0.9300 .
C7 Nd1 2.984(3) 2
C7 H7 0.9300 .
C15 H15A 0.9600 .
C15 H15B 0.9600 .
C15 H15C 0.9600 .

loop_
_geom_torsion_atom_site_label_1
_geom_torsion_atom_site_label_2
_geom_torsion_atom_site_label_3
_geom_torsion_atom_site_label_4
_geom_torsion
_geom_torsion_site_symmetry_1
_geom_torsion_site_symmetry_4
C21 Si2 N3 Si1 -178.4(2) . .
C19 Si2 N3 Si1 -59.4(3) . .
C20 Si2 N3 Si1 62.1(3) . .
C21 Si2 N3 Nd1 6.4(2) . .
C19 Si2 N3 Nd1 125.5(3) . .
C20 Si2 N3 Nd1 -113.1(3) . .
C17 Si1 N3 Si2 52.2(3) . .
C18 Si1 N3 Si2 171.8(3) . .
C16 Si1 N3 Si2 -69.1(3) . .
C17 Si1 N3 Nd1 -132.7(3) . .
C18 Si1 N3 Nd1 -13.0(3) . .
C16 Si1 N3 Nd1 106.1(3) . .
N1 Nd1 N3 Si2 176.28(11) 2 .
N2 Nd1 N3 Si2 -0.82(19) . .
N2 Nd1 N3 Si2 -92.83(16) 2 .
N1 Nd1 N3 Si2 88.26(15) . .
C4 Nd1 N3 Si2 64.02(15) . .
C6 Nd1 N3 Si2 -116.88(14) 2 .
C9 Nd1 N3 Si2 -68.07(16) 2 .
C1 Nd1 N3 Si2 111.76(14) . .
C2 Nd1 N3 Si2 101.58(15) . .
C3 Nd1 N3 Si2 73.59(15) . .
C7 Nd1 N3 Si2 -106.09(15) 2 .
N1 Nd1 N3 Si1 1.08(19) 2 .
N2 Nd1 N3 Si1 -176.02(11) . .
N2 Nd1 N3 Si1 91.97(15) 2 .
N1 Nd1 N3 Si1 -86.94(16) . .
C4 Nd1 N3 Si1 -111.18(14) . .
C6 Nd1 N3 Si1 67.91(15) 2 .
C9 Nd1 N3 Si1 116.72(14) 2 .
C1 Nd1 N3 Si1 -63.44(16) . .
C2 Nd1 N3 Si1 -73.62(15) . .
C3 Nd1 N3 Si1 -101.61(15) . .
C7 Nd1 N3 Si1 78.71(15) 2 .
N3 Nd1 N1 C4 -54.73(17) . .
N1 Nd1 N1 C4 -174.82(16) 2 .
N2 Nd1 N1 C4 67.39(14) . .
N2 Nd1 N1 C4 126.08(15) 2 .
C6 Nd1 N1 C4 150.89(14) 2 .
C9 Nd1 N1 C4 101.25(15) 2 .
C1 Nd1 N1 C4 -107.5(2) . .
C2 Nd1 N1 C4 -73.14(16) . .
C3 Nd1 N1 C4 -34.44(15) . .
C7 Nd1 N1 C4 148.70(15) 2 .
N3 Nd1 N1 C1 52.75(18) . .
N1 Nd1 N1 C1 -67.34(13) 2 .
N2 Nd1 N1 C1 174.87(16) . .
N2 Nd1 N1 C1 -126.43(15) 2 .
C4 Nd1 N1 C1 107.5(2) . .
C6 Nd1 N1 C1 -101.62(15) 2 .
C9 Nd1 N1 C1 -151.26(15) 2 .
C2 Nd1 N1 C1 34.34(15) . .
C3 Nd1 N1 C1 73.04(17) . .
C7 Nd1 N1 C1 -103.82(18) 2 .
N3 Nd1 N1 Nd1 179.25(7) . 2
N1 Nd1 N1 Nd1 59.16(7) 2 2
N2 Nd1 N1 Nd1 -58.63(6) . 2
N2 Nd1 N1 Nd1 0.07(6) 2 2
C4 Nd1 N1 Nd1 -126.02(16) . 2
C6 Nd1 N1 Nd1 24.88(8) 2 2
C9 Nd1 N1 Nd1 -24.77(8) 2 2
C1 Nd1 N1 Nd1 126.50(16) . 2
C2 Nd1 N1 Nd1 160.84(11) . 2
C3 Nd1 N1 Nd1 -160.46(11) . 2
C7 Nd1 N1 Nd1 22.68(13) 2 2
C4 N1 C1 C2 6.4(3) . .
Nd1 N1 C1 C2 -140.2(2) 2 .
Nd1 N1 C1 C2 -70.4(2) . .
C4 N1 C1 C11 -169.0(2) . .
Nd1 N1 C1 C11 44.4(3) 2 .
Nd1 N1 C1 C11 114.2(2) . .
C4 N1 C1 Nd1 76.79(16) . .
Nd1 N1 C1 Nd1 -69.82(14) 2 .
N3 Nd1 C1 C2 -22.64(19) . .
N1 Nd1 C1 C2 -145.6(2) 2 .
N2 Nd1 C1 C2 111.60(17) . .
N2 Nd1 C1 C2 177.18(16) 2 .
N1 Nd1 C1 C2 116.3(2) . .
C4 Nd1 C1 C2 76.52(18) . .
C6 Nd1 C1 C2 -151.43(16) 2 .
C9 Nd1 C1 C2 157.13(16) 2 .
C3 Nd1 C1 C2 37.54(17) . .
C7 Nd1 C1 C2 -132.11(18) 2 .
N3 Nd1 C1 N1 -138.94(15) . .
N1 Nd1 C1 N1 98.06(15) 2 .
N2 Nd1 C1 N1 -4.70(15) . .
N2 Nd1 C1 N1 60.89(16) 2 .
C4 Nd1 C1 N1 -39.77(14) . .
C6 Nd1 C1 N1 92.28(15) 2 .
C9 Nd1 C1 N1 40.84(19) 2 .
C2 Nd1 C1 N1 -116.3(2) . .
C3 Nd1 C1 N1 -78.75(16) . .
C7 Nd1 C1 N1 111.60(16) 2 .
N3 Nd1 C1 C11 110.95(19) . .
N1 Nd1 C1 C11 -12.06(16) 2 .
N2 Nd1 C1 C11 -114.82(18) . .
N2 Nd1 C1 C11 -49.2(2) 2 .
N1 Nd1 C1 C11 -110.1(3) . .
C4 Nd1 C1 C11 -149.9(2) . .
C6 Nd1 C1 C11 -17.8(2) 2 .
C9 Nd1 C1 C11 -69.3(2) 2 .
C2 Nd1 C1 C11 133.6(3) . .
C3 Nd1 C1 C11 171.1(2) . .
C7 Nd1 C1 C11 1.5(3) 2 .
N1 C1 C2 C3 -4.2(3) . .
C11 C1 C2 C3 170.2(3) . .
Nd1 C1 C2 C3 -69.5(2) . .
N1 C1 C2 Nd1 65.38(18) . .
C11 C1 C2 Nd1 -120.3(3) . .
N3 Nd1 C2 C1 158.56(18) . .
N1 Nd1 C2 C1 29.08(17) 2 .
N2 Nd1 C2 C1 -72.43(17) . .
N2 Nd1 C2 C1 -4.1(2) 2 .
N1 Nd1 C2 C1 -35.77(15) . .
C4 Nd1 C2 C1 -75.49(18) . .
C6 Nd1 C2 C1 41.0(2) 2 .
C9 Nd1 C2 C1 -51.2(3) 2 .
C3 Nd1 C2 C1 -112.4(3) . .
C7 Nd1 C2 C1 85.2(2) 2 .
N3 Nd1 C2 C3 -89.1(2) . .
N1 Nd1 C2 C3 141.5(2) 2 .
N2 Nd1 C2 C3 40.0(2) . .
N2 Nd1 C2 C3 108.3(2) 2 .
N1 Nd1 C2 C3 76.61(19) . .
C4 Nd1 C2 C3 36.89(18) . .
C6 Nd1 C2 C3 153.43(17) 2 .
C9 Nd1 C2 C3 61.2(3) 2 .
C1 Nd1 C2 C3 112.4(3) . .
C7 Nd1 C2 C3 -162.46(19) 2 .
C1 C2 C3 C4 0.2(3) . .
Nd1 C2 C3 C4 -67.54(19) . .
C1 C2 C3 Nd1 67.7(2) . .
N3 Nd1 C3 C4 -160.05(18) . .
N1 Nd1 C3 C4 72.58(17) 2 .
N2 Nd1 C3 C4 -28.92(16) . .
N2 Nd1 C3 C4 3.6(2) 2 .
N1 Nd1 C3 C4 35.70(15) . .
C6 Nd1 C3 C4 50.5(3) 2 .
C9 Nd1 C3 C4 -41.4(2) 2 .
C1 Nd1 C3 C4 75.38(19) . .
C2 Nd1 C3 C4 111.9(3) . .
C7 Nd1 C3 C4 -157.8(5) 2 .
N3 Nd1 C3 C2 88.00(19) . .
N1 Nd1 C3 C2 -39.4(2) 2 .
N2 Nd1 C3 C2 -140.9(2) . .
N2 Nd1 C3 C2 -108.3(2) 2 .
N1 Nd1 C3 C2 -76.24(19) . .
C4 Nd1 C3 C2 -111.9(3) . .
C6 Nd1 C3 C2 -61.4(3) 2 .
C9 Nd1 C3 C2 -153.38(17) 2 .
C1 Nd1 C3 C2 -36.56(18) . .
C7 Nd1 C3 C2 90.2(6) 2 .
C2 C3 C4 N1 3.9(3) . .
Nd1 C3 C4 N1 -65.68(18) . .
C2 C3 C4 C5 -169.6(3) . .
Nd1 C3 C4 C5 120.9(3) . .
C2 C3 C4 Nd1 69.5(2) . .
C1 N1 C4 C3 -6.3(3) . .
Nd1 N1 C4 C3 140.55(19) 2 .
Nd1 N1 C4 C3 70.7(2) . .
C1 N1 C4 C5 168.3(2) . .
Nd1 N1 C4 C5 -44.9(3) 2 .
Nd1 N1 C4 C5 -114.7(2) . .
C1 N1 C4 Nd1 -76.95(17) . .
Nd1 N1 C4 Nd1 69.87(14) 2 .
N3 Nd1 C4 C3 21.15(19) . .
N1 Nd1 C4 C3 -111.54(17) 2 .
N2 Nd1 C4 C3 145.80(19) . .
N2 Nd1 C4 C3 -177.52(16) 2 .
N1 Nd1 C4 C3 -116.3(2) . .
C6 Nd1 C4 C3 -157.60(16) 2 .
C9 Nd1 C4 C3 151.12(16) 2 .
C1 Nd1 C4 C3 -76.51(19) . .
C2 Nd1 C4 C3 -37.70(17) . .
C7 Nd1 C4 C3 170.6(2) 2 .
N3 Nd1 C4 N1 137.44(14) . .
N1 Nd1 C4 N1 4.75(15) 2 .
N2 Nd1 C4 N1 -97.91(16) . .
N2 Nd1 C4 N1 -61.23(15) 2 .
C6 Nd1 C4 N1 -41.31(19) 2 .
C9 Nd1 C4 N1 -92.59(15) 2 .
C1 Nd1 C4 N1 39.78(14) . .
C2 Nd1 C4 N1 78.59(16) . .
C3 Nd1 C4 N1 116.3(2) . .
C7 Nd1 C4 N1 -73.1(3) 2 .
N3 Nd1 C4 C5 -112.0(2) . .
N1 Nd1 C4 C5 115.3(2) 2 .
N2 Nd1 C4 C5 12.62(18) . .
N2 Nd1 C4 C5 49.3(2) 2 .
N1 Nd1 C4 C5 110.5(3) . .
C6 Nd1 C4 C5 69.2(2) 2 .
C9 Nd1 C4 C5 17.9(2) 2 .
C1 Nd1 C4 C5 150.3(3) . .
C2 Nd1 C4 C5 -170.9(3) . .
C3 Nd1 C4 C5 -133.2(3) . .
C7 Nd1 C4 C5 37.5(4) 2 .
C2 C1 C11 C1 137.3(4) . 2
N1 C1 C11 C1 -48.62(16) . 2
Nd1 C1 C11 C1 33.87(8) . 2
C2 C1 C11 C12 -102.3(4) . 2
N1 C1 C11 C12 71.8(3) . 2
Nd1 C1 C11 C12 154.3(2) . 2
C2 C1 C11 C12 18.6(4) . .
N1 C1 C11 C12 -167.3(2) . .
Nd1 C1 C11 C12 -84.8(3) . .
N3 Nd1 N2 C6 106.23(19) . .
N1 Nd1 N2 C6 -71.41(19) 2 .
N2 Nd1 N2 C6 -127.9(2) 2 .
N1 Nd1 N2 C6 -15.25(18) . .
C4 Nd1 N2 C6 15.60(18) . .
C6 Nd1 N2 C6 -130.27(17) 2 .
C9 Nd1 N2 C6 -158.8(2) 2 .
C1 Nd1 N2 C6 -12.82(19) . .
C2 Nd1 N2 C6 13.1(2) . .
C3 Nd1 N2 C6 30.70(19) . .
C7 Nd1 N2 C6 -156.00(18) 2 .
N3 Nd1 N2 C9 -110.71(19) . .
N1 Nd1 N2 C9 71.64(19) 2 .
N2 Nd1 N2 C9 15.17(17) 2 .
N1 Nd1 N2 C9 127.81(19) . .
C4 Nd1 N2 C9 158.7(2) . .
C6 Nd1 N2 C9 12.78(19) 2 .
C9 Nd1 N2 C9 -15.77(19) 2 .
C1 Nd1 N2 C9 130.24(19) . .
C2 Nd1 N2 C9 156.11(18) . .
C3 Nd1 N2 C9 173.75(19) . .
C7 Nd1 N2 C9 -12.9(2) 2 .
N3 Nd1 N2 Nd1 177.71(8) . 2
N1 Nd1 N2 Nd1 0.07(6) 2 2
N2 Nd1 N2 Nd1 -56.41(6) 2 2
N1 Nd1 N2 Nd1 56.24(6) . 2
C4 Nd1 N2 Nd1 87.09(8) . 2
C6 Nd1 N2 Nd1 -58.79(6) 2 2
C9 Nd1 N2 Nd1 -87.35(7) 2 2
C1 Nd1 N2 Nd1 58.67(7) . 2
C2 Nd1 N2 Nd1 84.54(8) . 2
C3 Nd1 N2 Nd1 102.18(7) . 2
C7 Nd1 N2 Nd1 -84.52(7) 2 2
C3 C4 C5 C6 -137.8(3) . .
N1 C4 C5 C6 49.0(3) . .
Nd1 C4 C5 C6 -34.1(3) . .
C3 C4 C5 C14 -19.2(4) . .
N1 C4 C5 C14 167.6(2) . .
Nd1 C4 C5 C14 84.5(3) . .
C3 C4 C5 C13 100.7(4) . .
N1 C4 C5 C13 -72.5(3) . .
Nd1 C4 C5 C13 -155.6(2) . .
C9 N2 C6 C7 -6.3(3) . .
Nd1 N2 C6 C7 142.15(19) . .
Nd1 N2 C6 C7 71.6(2) 2 .
C9 N2 C6 C5 168.3(2) . .
Nd1 N2 C6 C5 -43.3(3) . .
Nd1 N2 C6 C5 -113.8(2) 2 .
C9 N2 C6 Nd1 -77.90(15) . 2
Nd1 N2 C6 Nd1 70.57(13) . 2
C4 C5 C6 C7 -139.0(3) . .
C14 C5 C6 C7 100.2(4) . .
C13 C5 C6 C7 -20.0(4) . .
C4 C5 C6 N2 47.9(3) . .
C14 C5 C6 N2 -72.9(3) . .
C13 C5 C6 N2 166.9(2) . .
C4 C5 C6 Nd1 -33.8(3) . 2
C14 C5 C6 Nd1 -154.5(2) . 2
C13 C5 C6 Nd1 85.2(3) . 2
C6 N2 C9 C8 6.2(3) . .
Nd1 N2 C9 C8 -142.30(18) . .
Nd1 N2 C9 C8 -71.7(2) 2 .
C6 N2 C9 C10 -168.31(19) . .
Nd1 N2 C9 C10 43.2(3) . .
Nd1 N2 C9 C10 113.81(18) 2 .
C6 N2 C9 Nd1 77.89(15) . 2
Nd1 N2 C9 Nd1 -70.65(12) . 2
C9 C10 C9 C8 139.2(3) 2 .
C15 C10 C9 C8 20.1(4) 2 .
C15 C10 C9 C8 -99.8(3) . .
C9 C10 C9 N2 -47.85(15) 2 .
C15 C10 C9 N2 -166.9(2) 2 .
C15 C10 C9 N2 73.2(3) . .
C9 C10 C9 Nd1 33.70(7) 2 2
C15 C10 C9 Nd1 -85.4(2) 2 2
C15 C10 C9 Nd1 154.70(18) . 2
N2 C9 C8 C7 -3.9(3) . .
C10 C9 C8 C7 169.4(3) . .
Nd1 C9 C8 C7 -69.2(2) 2 .
N2 C9 C8 Nd1 65.28(17) . 2
C10 C9 C8 Nd1 -121.4(3) . 2
N2 C6 C7 C8 4.0(3) . .
C5 C6 C7 C8 -169.3(3) . .
Nd1 C6 C7 C8 69.3(2) 2 .
N2 C6 C7 Nd1 -65.23(17) . 2
C5 C6 C7 Nd1 121.4(3) . 2
C9 C8 C7 C6 -0.1(3) . .
Nd1 C8 C7 C6 -66.6(2) 2 .
C9 C8 C7 Nd1 66.49(19) . 2
